data_7250651
loop_
_publ_author_name
'Chaudhary, Simran'
'Wi\'sniewski, Marek'
'Hoser, Anna'
'Maria Losus, Renny'
'Rafi\'nski, Zbigniew'
'Dobrza\'nska, Liliana'

_publ_section_title
;
 Reversible phase transformations upon water uptake/removal in crystalline
 material of a bipodal N-donor ligand and evaluation of the stability of
 the hydrates formed
;
_journal_issue 23
_journal_name_full CrystEngComm
_journal_page_first 3891
_journal_page_last 3898
_journal_paper_doi 10.1039/D5CE00130G
_journal_volume 27
_journal_year 2025
_chemical_formula_sum 'C18 H20 N4 O2'
_chemical_formula_weight 324.38
_space_group_crystal_system monoclinic
_space_group_IT_number 14
_space_group_name_Hall '-P 2ybc'
_space_group_name_H-M_alt 'P 1 21/c 1'
_atom_sites_solution_hydrogens mixed
_audit_creation_method SHELXL-2019/3
_audit_update_record
;
2024-11-05 deposited with the CCDC.	2025-04-22 downloaded from the CCDC.
;
_cell_angle_alpha 90
_cell_angle_beta 93.06(3)
_cell_angle_gamma 90
_cell_formula_units_Z 4
_cell_length_a 18.149(4)
_cell_length_b 9.6466(19)
_cell_length_c 9.3799(19)
_cell_measurement_reflns_used 861
_cell_measurement_temperature 100(2)
_cell_measurement_theta_max 28.2095
_cell_measurement_theta_min 2.392
_cell_volume 1639.9(6)
_computing_cell_refinement 'SAINT (Bruker, 2009)'
_computing_data_collection 'APEX2 (Bruker, 2009)'
_computing_data_reduction SAINT
_computing_molecular_graphics 'Mercury (Macrae et al., 2008)'
_computing_structure_refinement 'SHELXL-2019/3 (Sheldrick, 2015)'
_computing_structure_solution 'SHELXS-2019/3 (Sheldrick, 2015)'
_diffrn_ambient_temperature 100(2)
_diffrn_measured_fraction_theta_full 0.999
_diffrn_measured_fraction_theta_max 0.999
_diffrn_measurement_device_type 'Bruker APEXII'
_diffrn_measurement_method \w
_diffrn_radiation_type MoK\a
_diffrn_radiation_wavelength 0.71073
_diffrn_reflns_av_R_equivalents 0.0470
_diffrn_reflns_av_unetI/netI 0.0555
_diffrn_reflns_Laue_measured_fraction_full 0.999
_diffrn_reflns_Laue_measured_fraction_max 0.999
_diffrn_reflns_limit_h_max 21
_diffrn_reflns_limit_h_min -18
_diffrn_reflns_limit_k_max 9
_diffrn_reflns_limit_k_min -11
_diffrn_reflns_limit_l_max 9
_diffrn_reflns_limit_l_min -11
_diffrn_reflns_number 8358
_diffrn_reflns_point_group_measured_fraction_full 0.999
_diffrn_reflns_point_group_measured_fraction_max 0.999
_diffrn_reflns_theta_full 25.026
_diffrn_reflns_theta_max 25.026
_diffrn_reflns_theta_min 2.248
_diffrn_source 'fine-focus sealed tube'
_exptl_absorpt_coefficient_mu 0.089
_exptl_absorpt_correction_T_max 0.9982
_exptl_absorpt_correction_T_min 0.9677
_exptl_absorpt_correction_type multi-scan
_exptl_absorpt_process_details 'SADABS (Sheldrick, 2008)'
_exptl_crystal_colour colorless
_exptl_crystal_density_diffrn 1.314
_exptl_crystal_description plate
_exptl_crystal_F_000 688
_exptl_crystal_size_max 0.140
_exptl_crystal_size_mid 0.120
_exptl_crystal_size_min 0.020
_refine_diff_density_max 0.201
_refine_diff_density_min -0.220
_refine_diff_density_rms 0.049
_refine_ls_extinction_method none
_refine_ls_goodness_of_fit_ref 1.056
_refine_ls_hydrogen_treatment mixed
_refine_ls_matrix_type full
_refine_ls_number_parameters 229
_refine_ls_number_reflns 2892
_refine_ls_number_restraints 4
_refine_ls_restrained_S_all 1.057
_refine_ls_R_factor_all 0.0880
_refine_ls_R_factor_gt 0.0581
_refine_ls_shift/su_max 0.000
_refine_ls_shift/su_mean 0.000
_refine_ls_structure_factor_coef Fsqd
_refine_ls_weighting_details 'w=1/[\s^2^(Fo^2^)+(0.0513P)^2^+0.5000P] where P=(Fo^2^+2Fc^2^)/3'
_refine_ls_weighting_scheme calc
_refine_ls_wR_factor_gt 0.1178
_refine_ls_wR_factor_ref 0.1299
_reflns_Friedel_coverage 0.000
_reflns_number_gt 2069
_reflns_number_total 2892
_reflns_threshold_expression 'I > 2\s(I)'
_cod_data_source_file d5ce00130g2.cif
_cod_data_source_block 4OK
_cod_original_sg_symbol_H-M 'P 21/c'
_cod_database_code 7250651
_shelx_shelxl_version_number 2019/3
_shelx_space_group_comment
;
The symmetry employed for this shelxl refinement is uniquely defined
by the following loop, which should always be used as a source of
symmetry information in preference to the above space-group names.
They are only intended as comments.
;
_shelx_estimated_absorpt_t_min 0.988
_shelx_estimated_absorpt_t_max 0.998

loop_
_space_group_symop_operation_xyz
'x, y, z'
'-x, y+1/2, -z+1/2'
'-x, -y, -z'
'x, -y-1/2, z-1/2'

loop_
_atom_site_label
_atom_site_type_symbol
_atom_site_fract_x
_atom_site_fract_y
_atom_site_fract_z
_atom_site_U_iso_or_equiv
_atom_site_adp_type
_atom_site_occupancy
_atom_site_site_symmetry_order
_atom_site_calc_flag
_atom_site_refinement_flags_posn
_atom_site_refinement_flags_adp
_atom_site_refinement_flags_occupancy
_atom_site_disorder_assembly
_atom_site_disorder_group
N1 N 0.54779(10) 0.9078(2) 0.1586(2) 0.0207(5) Uani 1 1 d . . . . .
C2 C 0.49603(14) 0.9263(3) 0.2530(3) 0.0316(7) Uani 1 1 d . . . . .
H2 H 0.502811 0.981784 0.336373 0.038 Uiso 1 1 calc R U . . .
N3 N 0.43435(12) 0.8589(3) 0.2173(2) 0.0359(6) Uani 1 1 d . . . . .
C4 C 0.44873(14) 0.7932(3) 0.0902(3) 0.0312(7) Uani 1 1 d . . . . .
H4 H 0.414950 0.735667 0.036834 0.037 Uiso 1 1 calc R U . . .
C5 C 0.51813(14) 0.8234(3) 0.0536(3) 0.0266(6) Uani 1 1 d . . . . .
H5 H 0.541518 0.792057 -0.028671 0.032 Uiso 1 1 calc R U . . .
C6 C 0.62306(12) 0.9639(3) 0.1708(3) 0.0216(6) Uani 1 1 d . . . . .
H6A H 0.621061 1.062141 0.200834 0.026 Uiso 1 1 calc R U . . .
H6B H 0.644484 0.960784 0.076011 0.026 Uiso 1 1 calc R U . . .
C7 C 0.67264(12) 0.8845(3) 0.2769(2) 0.0180(6) Uani 1 1 d . . . . .
C8 C 0.67392(12) 0.7376(3) 0.2774(2) 0.0198(6) Uani 1 1 d . . . . .
H8 H 0.641755 0.688062 0.212419 0.024 Uiso 1 1 calc R U . . .
C9 C 0.72054(13) 0.6662(3) 0.3695(2) 0.0196(6) Uani 1 1 d . . . . .
H9 H 0.720463 0.567746 0.367896 0.023 Uiso 1 1 calc R U . . .
C10 C 0.76918(12) 0.7375(3) 0.4677(2) 0.0172(5) Uani 1 1 d . . . . .
C11 C 0.76953(12) 0.8852(3) 0.4664(2) 0.0163(5) Uani 1 1 d . . . . .
C12 C 0.71965(12) 0.9556(3) 0.3708(2) 0.0180(6) Uani 1 1 d . . . . .
H12 H 0.718566 1.054030 0.371425 0.022 Uiso 1 1 calc R U . . .
C13 C 0.81752(12) 0.6672(3) 0.5679(2) 0.0190(6) Uani 1 1 d . . . . .
H13 H 0.817432 0.568741 0.570843 0.023 Uiso 1 1 calc R U . . .
C14 C 0.86404(12) 0.7394(3) 0.6600(2) 0.0188(6) Uani 1 1 d . . . . .
H14 H 0.896066 0.690870 0.726063 0.023 Uiso 1 1 calc R U . . .
C15 C 0.86481(12) 0.8867(3) 0.6576(2) 0.0168(5) Uani 1 1 d . . . . .
C16 C 0.81889(12) 0.9570(3) 0.5622(2) 0.0166(6) Uani 1 1 d . . . . .
H16 H 0.820196 1.055394 0.560199 0.020 Uiso 1 1 calc R U . . .
C17 C 0.91220(12) 0.9664(3) 0.7669(3) 0.0206(6) Uani 1 1 d . . . . .
H17A H 0.914618 1.064483 0.736407 0.025 Uiso 1 1 calc R U . . .
H17B H 0.888319 0.964048 0.859351 0.025 Uiso 1 1 calc R U . . .
N18 N 0.98735(10) 0.9127(2) 0.78803(19) 0.0162(5) Uani 1 1 d . . . . .
C19 C 1.01708(13) 0.8507(3) 0.9070(2) 0.0201(6) Uani 1 1 d . . . . .
H19 H 0.990918 0.834190 0.990379 0.024 Uiso 1 1 calc R U . . .
N20 N 1.08657(11) 0.8159(2) 0.8936(2) 0.0216(5) Uani 1 1 d . . . . .
C21 C 1.10195(13) 0.8588(3) 0.7585(2) 0.0213(6) Uani 1 1 d . . . . .
H21 H 1.148345 0.848499 0.717348 0.026 Uiso 1 1 calc R U . . .
C22 C 1.04183(13) 0.9177(3) 0.6926(2) 0.0213(6) Uani 1 1 d . . . . .
H22 H 1.038080 0.955179 0.598826 0.026 Uiso 1 1 calc R U . . .
O23 O 0.29585(9) 0.7949(2) 0.31512(18) 0.0265(5) Uani 1 1 d D . . . .
H24A H 0.2531(12) 0.784(3) -0.033(2) 0.032 Uiso 1 1 d D U . . .
H23A H 0.3446(10) 0.823(3) 0.296(3) 0.032 Uiso 1 1 d D U . . .
H23B H 0.2668(12) 0.809(3) 0.227(2) 0.032 Uiso 1 1 d D U . . .
H24B H 0.1775(10) 0.816(3) 0.010(3) 0.032 Uiso 1 1 d D U . . .
O24 O 0.22757(10) 0.81635(19) 0.04411(18) 0.0238(4) Uani 1 1 d D . . . .

loop_
_atom_site_aniso_label
_atom_site_aniso_U_11
_atom_site_aniso_U_22
_atom_site_aniso_U_33
_atom_site_aniso_U_23
_atom_site_aniso_U_13
_atom_site_aniso_U_12
N1 0.0154(11) 0.0278(13) 0.0185(11) 0.0014(10) -0.0022(9) -0.0014(9)
C2 0.0224(15) 0.0446(19) 0.0279(15) 0.0013(14) 0.0020(12) 0.0014(14)
N3 0.0176(13) 0.0561(18) 0.0334(14) 0.0090(13) -0.0049(10) -0.0062(11)
C4 0.0260(15) 0.0371(18) 0.0292(15) 0.0072(14) -0.0112(12) -0.0085(13)
C5 0.0297(16) 0.0267(16) 0.0231(14) -0.0009(12) -0.0019(12) -0.0057(12)
C6 0.0178(14) 0.0240(15) 0.0227(13) 0.0028(11) -0.0004(10) -0.0018(11)
C7 0.0144(13) 0.0229(15) 0.0170(12) 0.0028(11) 0.0034(10) -0.0015(11)
C8 0.0144(13) 0.0245(15) 0.0205(13) -0.0039(11) 0.0004(10) -0.0020(11)
C9 0.0193(13) 0.0162(14) 0.0238(13) -0.0009(11) 0.0055(11) -0.0009(10)
C10 0.0132(12) 0.0180(13) 0.0211(13) -0.0008(11) 0.0062(10) 0.0004(11)
C11 0.0143(12) 0.0182(14) 0.0166(12) -0.0010(11) 0.0050(10) -0.0006(11)
C12 0.0167(13) 0.0173(14) 0.0206(13) -0.0001(11) 0.0055(10) 0.0027(10)
C13 0.0183(13) 0.0149(14) 0.0243(13) 0.0028(11) 0.0060(11) 0.0043(10)
C14 0.0147(13) 0.0226(14) 0.0192(13) 0.0029(11) 0.0024(10) 0.0026(11)
C15 0.0160(13) 0.0188(14) 0.0160(12) -0.0004(11) 0.0050(10) 0.0025(10)
C16 0.0157(13) 0.0161(14) 0.0184(12) 0.0009(11) 0.0040(10) 0.0008(10)
C17 0.0174(13) 0.0210(14) 0.0231(13) 0.0013(11) -0.0010(10) 0.0033(11)
N18 0.0141(11) 0.0196(12) 0.0147(10) -0.0029(9) -0.0016(8) 0.0019(9)
C19 0.0217(14) 0.0231(15) 0.0157(12) -0.0019(11) 0.0019(10) 0.0013(11)
N20 0.0207(12) 0.0219(12) 0.0221(11) -0.0007(10) -0.0001(9) 0.0025(10)
C21 0.0204(14) 0.0254(15) 0.0184(13) -0.0042(11) 0.0047(10) -0.0016(11)
C22 0.0190(13) 0.0301(16) 0.0150(12) 0.0021(12) 0.0024(10) -0.0013(12)
O23 0.0177(10) 0.0390(12) 0.0227(10) 0.0035(9) 0.0010(8) 0.0003(9)
O24 0.0202(9) 0.0271(11) 0.0236(10) -0.0020(8) -0.0030(8) 0.0019(8)

loop_
_atom_type_symbol
_atom_type_description
_atom_type_scat_dispersion_real
_atom_type_scat_dispersion_imag
_atom_type_scat_source
C C 0.0033 0.0016 'International Tables Vol C Tables 4.2.6.8 and 6.1.1.4'
H H 0.0000 0.0000 'International Tables Vol C Tables 4.2.6.8 and 6.1.1.4'
N N 0.0061 0.0033 'International Tables Vol C Tables 4.2.6.8 and 6.1.1.4'
O O 0.0106 0.0060 'International Tables Vol C Tables 4.2.6.8 and 6.1.1.4'

loop_
_geom_angle_atom_site_label_1
_geom_angle_atom_site_label_2
_geom_angle_atom_site_label_3
_geom_angle
_geom_angle_site_symmetry_1
_geom_angle_site_symmetry_3
_geom_angle_publ_flag
C2 N1 C5 107.1(2) . . ?
C2 N1 C6 125.6(2) . . ?
C5 N1 C6 127.2(2) . . ?
N3 C2 N1 112.4(3) . . ?
N3 C2 H2 123.8 . . ?
N1 C2 H2 123.8 . . ?
C2 N3 C4 104.3(2) . . ?
C5 C4 N3 109.9(2) . . ?
C5 C4 H4 125.1 . . ?
N3 C4 H4 125.1 . . ?
C4 C5 N1 106.3(2) . . ?
C4 C5 H5 126.8 . . ?
N1 C5 H5 126.8 . . ?
N1 C6 C7 112.5(2) . . ?
N1 C6 H6A 109.1 . . ?
C7 C6 H6A 109.1 . . ?
N1 C6 H6B 109.1 . . ?
C7 C6 H6B 109.1 . . ?
H6A C6 H6B 107.8 . . ?
C12 C7 C8 119.1(2) . . ?
C12 C7 C6 119.7(2) . . ?
C8 C7 C6 121.1(2) . . ?
C9 C8 C7 121.1(2) . . ?
C9 C8 H8 119.4 . . ?
C7 C8 H8 119.4 . . ?
C8 C9 C10 120.7(2) . . ?
C8 C9 H9 119.7 . . ?
C10 C9 H9 119.7 . . ?
C9 C10 C13 122.6(2) . . ?
C9 C10 C11 118.8(2) . . ?
C13 C10 C11 118.6(2) . . ?
C12 C11 C16 122.0(2) . . ?
C12 C11 C10 118.9(2) . . ?
C16 C11 C10 119.1(2) . . ?
C7 C12 C11 121.4(2) . . ?
C7 C12 H12 119.3 . . ?
C11 C12 H12 119.3 . . ?
C14 C13 C10 120.9(2) . . ?
C14 C13 H13 119.6 . . ?
C10 C13 H13 119.6 . . ?
C13 C14 C15 120.4(2) . . ?
C13 C14 H14 119.8 . . ?
C15 C14 H14 119.8 . . ?
C16 C15 C14 119.9(2) . . ?
C16 C15 C17 119.7(2) . . ?
C14 C15 C17 120.2(2) . . ?
C15 C16 C11 121.0(2) . . ?
C15 C16 H16 119.5 . . ?
C11 C16 H16 119.5 . . ?
N18 C17 C15 113.8(2) . . ?
N18 C17 H17A 108.8 . . ?
C15 C17 H17A 108.8 . . ?
N18 C17 H17B 108.8 . . ?
C15 C17 H17B 108.8 . . ?
H17A C17 H17B 107.7 . . ?
C19 N18 C22 106.5(2) . . ?
C19 N18 C17 126.6(2) . . ?
C22 N18 C17 126.9(2) . . ?
N20 C19 N18 112.1(2) . . ?
N20 C19 H19 124.0 . . ?
N18 C19 H19 124.0 . . ?
C19 N20 C21 104.7(2) . . ?
C22 C21 N20 110.5(2) . . ?
C22 C21 H21 124.8 . . ?
N20 C21 H21 124.8 . . ?
C21 C22 N18 106.3(2) . . ?
C21 C22 H22 126.9 . . ?
N18 C22 H22 126.9 . . ?
H23A O23 H23B 106(2) . . ?
H24A O24 H24B 104(2) . . ?

loop_
_geom_bond_atom_site_label_1
_geom_bond_atom_site_label_2
_geom_bond_distance
_geom_bond_site_symmetry_2
_geom_bond_publ_flag
N1 C2 1.337(3) . ?
N1 C5 1.366(3) . ?
N1 C6 1.468(3) . ?
C2 N3 1.322(3) . ?
C2 H2 0.9500 . ?
N3 C4 1.387(4) . ?
C4 C5 1.355(4) . ?
C4 H4 0.9500 . ?
C5 H5 0.9500 . ?
C6 C7 1.513(3) . ?
C6 H6A 0.9900 . ?
C6 H6B 0.9900 . ?
C7 C12 1.376(3) . ?
C7 C8 1.418(3) . ?
C8 C9 1.363(3) . ?
C8 H8 0.9500 . ?
C9 C10 1.419(3) . ?
C9 H9 0.9500 . ?
C10 C13 1.423(3) . ?
C10 C11 1.425(3) . ?
C11 C12 1.414(3) . ?
C11 C16 1.415(3) . ?
C12 H12 0.9500 . ?
C13 C14 1.366(3) . ?
C13 H13 0.9500 . ?
C14 C15 1.421(3) . ?
C14 H14 0.9500 . ?
C15 C16 1.370(3) . ?
C15 C17 1.512(3) . ?
C16 H16 0.9500 . ?
C17 N18 1.462(3) . ?
C17 H17A 0.9900 . ?
C17 H17B 0.9900 . ?
N18 C19 1.353(3) . ?
N18 C22 1.370(3) . ?
C19 N20 1.318(3) . ?
C19 H19 0.9500 . ?
N20 C21 1.376(3) . ?
C21 C22 1.350(3) . ?
C21 H21 0.9500 . ?
C22 H22 0.9500 . ?
O23 H23A 0.952(17) . ?
O23 H23B 0.963(16) . ?
O24 H24A 0.937(17) . ?
O24 H24B 0.948(16) . ?

loop_
_geom_torsion_atom_site_label_1
_geom_torsion_atom_site_label_2
_geom_torsion_atom_site_label_3
_geom_torsion_atom_site_label_4
_geom_torsion
_geom_torsion_site_symmetry_1
_geom_torsion_site_symmetry_2
_geom_torsion_site_symmetry_3
_geom_torsion_site_symmetry_4
_geom_torsion_publ_flag
C5 N1 C2 N3 0.4(3) . . . . ?
C6 N1 C2 N3 -177.3(2) . . . . ?
N1 C2 N3 C4 -0.1(3) . . . . ?
C2 N3 C4 C5 -0.2(3) . . . . ?
N3 C4 C5 N1 0.4(3) . . . . ?
C2 N1 C5 C4 -0.5(3) . . . . ?
C6 N1 C5 C4 177.2(2) . . . . ?
C2 N1 C6 C7 76.4(3) . . . . ?
C5 N1 C6 C7 -100.8(3) . . . . ?
N1 C6 C7 C12 -136.9(2) . . . . ?
N1 C6 C7 C8 45.8(3) . . . . ?
C12 C7 C8 C9 0.3(3) . . . . ?
C6 C7 C8 C9 177.6(2) . . . . ?
C7 C8 C9 C10 0.0(3) . . . . ?
C8 C9 C10 C13 178.5(2) . . . . ?
C8 C9 C10 C11 -1.3(3) . . . . ?
C9 C10 C11 C12 2.2(3) . . . . ?
C13 C10 C11 C12 -177.62(19) . . . . ?
C9 C10 C11 C16 -178.79(19) . . . . ?
C13 C10 C11 C16 1.4(3) . . . . ?
C8 C7 C12 C11 0.7(3) . . . . ?
C6 C7 C12 C11 -176.7(2) . . . . ?
C16 C11 C12 C7 179.1(2) . . . . ?
C10 C11 C12 C7 -1.9(3) . . . . ?
C9 C10 C13 C14 179.4(2) . . . . ?
C11 C10 C13 C14 -0.8(3) . . . . ?
C10 C13 C14 C15 0.2(3) . . . . ?
C13 C14 C15 C16 -0.2(3) . . . . ?
C13 C14 C15 C17 175.4(2) . . . . ?
C14 C15 C16 C11 0.9(3) . . . . ?
C17 C15 C16 C11 -174.8(2) . . . . ?
C12 C11 C16 C15 177.5(2) . . . . ?
C10 C11 C16 C15 -1.5(3) . . . . ?
C16 C15 C17 N18 -138.4(2) . . . . ?
C14 C15 C17 N18 45.9(3) . . . . ?
C15 C17 N18 C19 -112.5(3) . . . . ?
C15 C17 N18 C22 68.9(3) . . . . ?
C22 N18 C19 N20 -0.1(3) . . . . ?
C17 N18 C19 N20 -178.9(2) . . . . ?
N18 C19 N20 C21 0.3(3) . . . . ?
C19 N20 C21 C22 -0.4(3) . . . . ?
N20 C21 C22 N18 0.3(3) . . . . ?
C19 N18 C22 C21 -0.1(3) . . . . ?
C17 N18 C22 C21 178.7(2) . . . . ?
